data_4034483
loop_
_publ_author_name
'Chang, Meng-Yang'
'Wu, Yan-Shin'
'Tsai, Yu-Lin'
'Chen, Hsing-Yin'

_publ_section_title
;
 Synthesis of 2-Sulfonyl Indenes and Indanes.
;
_journal_issue 18
_journal_name_full 'The Journal of organic chemistry'
_journal_page_first 11699
_journal_page_last 11723
_journal_paper_doi 10.1021/acs.joc.9b01606
_journal_volume 84
_journal_year 2019
_chemical_formula_sum 'C37 H42 O5 S'
_chemical_formula_weight 598.76
_space_group_crystal_system monoclinic
_space_group_IT_number 14
_space_group_name_Hall '-P 2yn'
_space_group_name_H-M_alt 'P 1 21/n 1'
_atom_sites_solution_hydrogens geom
_audit_creation_method SHELXL-2014/6
_cell_angle_alpha 90
_cell_angle_beta 98.936(2)
_cell_angle_gamma 90
_cell_formula_units_Z 4
_cell_length_a 10.2968(4)
_cell_length_b 20.9708(10)
_cell_length_c 14.9988(7)
_cell_measurement_reflns_used 6492
_cell_measurement_temperature 100(2)
_cell_measurement_theta_max 26.1978
_cell_measurement_theta_min 2.3796
_cell_volume 3199.4(2)
_computing_cell_refinement 'SAINT V8.34A (Bruker AXS Inc., 2013)'
_computing_data_collection 'Bruker APEX2'
_computing_data_reduction 'SAINT V8.34A (Bruker AXS Inc., 2013)'
_computing_molecular_graphics 'Bruker SHELXTL'
_computing_publication_material 'Bruker SHELXTL'
_computing_structure_refinement 'SHELXL-2014/6 (Sheldrick, 2014)'
_diffrn_ambient_temperature 100(2)
_diffrn_detector_area_resol_mean 8.3333
_diffrn_measured_fraction_theta_full 1.000
_diffrn_measured_fraction_theta_max 0.999
_diffrn_measurement_device_type 'Bruker APEX-II CCD'
_diffrn_measurement_method '\f and \w scans'
_diffrn_radiation_type MoK\a
_diffrn_radiation_wavelength 0.71073
_diffrn_reflns_av_R_equivalents 0.0430
_diffrn_reflns_av_unetI/netI 0.0432
_diffrn_reflns_Laue_measured_fraction_full 1.000
_diffrn_reflns_Laue_measured_fraction_max 0.999
_diffrn_reflns_limit_h_max 11
_diffrn_reflns_limit_h_min -12
_diffrn_reflns_limit_k_max 26
_diffrn_reflns_limit_k_min -25
_diffrn_reflns_limit_l_max 18
_diffrn_reflns_limit_l_min -17
_diffrn_reflns_number 23214
_diffrn_reflns_point_group_measured_fraction_full 1.000
_diffrn_reflns_point_group_measured_fraction_max 0.999
_diffrn_reflns_theta_full 25.242
_diffrn_reflns_theta_max 26.400
_diffrn_reflns_theta_min 1.683
_exptl_absorpt_coefficient_mu 0.143
_exptl_absorpt_correction_T_max 0.9485
_exptl_absorpt_correction_T_min 0.8521
_exptl_absorpt_correction_type multi-scan
_exptl_absorpt_process_details 'SADABS V2014/4 (Bruker AXS Inc.)'
_exptl_crystal_colour Colorless
_exptl_crystal_density_diffrn 1.243
_exptl_crystal_density_meas ?
_exptl_crystal_density_method 'not measured'
_exptl_crystal_description Lump
_exptl_crystal_F_000 1280
_exptl_crystal_size_max 0.20
_exptl_crystal_size_mid 0.18
_exptl_crystal_size_min 0.15
_refine_diff_density_max 0.391
_refine_diff_density_min -0.376
_refine_diff_density_rms 0.047
_refine_ls_extinction_method none
_refine_ls_goodness_of_fit_ref 1.027
_refine_ls_hydrogen_treatment constr
_refine_ls_matrix_type full
_refine_ls_number_parameters 393
_refine_ls_number_reflns 6546
_refine_ls_number_restraints 0
_refine_ls_restrained_S_all 1.027
_refine_ls_R_factor_all 0.0603
_refine_ls_R_factor_gt 0.0433
_refine_ls_shift/su_max 0.001
_refine_ls_shift/su_mean 0.000
_refine_ls_structure_factor_coef Fsqd
_refine_ls_weighting_details 'w=1/[\s^2^(Fo^2^)+(0.0493P)^2^+1.3169P] where P=(Fo^2^+2Fc^2^)/3'
_refine_ls_weighting_scheme calc
_refine_ls_wR_factor_gt 0.1035
_refine_ls_wR_factor_ref 0.1142
_reflns_Friedel_coverage 0.000
_reflns_number_gt 5091
_reflns_number_total 6546
_reflns_threshold_expression 'I > 2\s(I)'
_cod_data_source_file jo9b01606_si_001.cif
_cod_data_source_block 180216LT_0m_a
_cod_depositor_comments
;
The following automatic conversions were performed:

data item '_exptl_crystal_density_meas' value 'not measured' was
changed to '?' -- the value is perceived as not measured.

Automatic conversion script
Id: cif_fix_values 6909 2019-04-08 15:41:33Z antanas 
;
_cod_original_sg_symbol_H-M 'P 21/n'
_cod_database_code 4034483
_shelx_space_group_comment
;
The symmetry employed for this shelxl refinement is uniquely defined
by the following loop, which should always be used as a source of
symmetry information in preference to the above space-group names.
They are only intended as comments.
;
_shelxl_version_number 2014/6

loop_
_space_group_symop_operation_xyz
'x, y, z'
'-x+1/2, y+1/2, -z+1/2'
'-x, -y, -z'
'x-1/2, -y-1/2, z-1/2'

loop_
_atom_site_label
_atom_site_type_symbol
_atom_site_fract_x
_atom_site_fract_y
_atom_site_fract_z
_atom_site_U_iso_or_equiv
_atom_site_adp_type
_atom_site_occupancy
_atom_site_site_symmetry_order
_atom_site_calc_flag
_atom_site_refinement_flags_posn
_atom_site_refinement_flags_adp
C1 C 0.89841(16) 0.44590(8) 0.63985(11) 0.0197(4) Uani 1 1 d . .
C2 C 0.88375(16) 0.49232(8) 0.57329(12) 0.0216(4) Uani 1 1 d . .
H2 H 0.9048 0.5355 0.5880 0.026 Uiso 1 1 calc R U
C3 C 0.83803(17) 0.47483(9) 0.48510(12) 0.0241(4) Uani 1 1 d . .
H3 H 0.8270 0.5065 0.4393 0.029 Uiso 1 1 calc R U
C4 C 0.80794(17) 0.41165(9) 0.46221(12) 0.0246(4) Uani 1 1 d . .
C5 C 0.82378(18) 0.36587(9) 0.53033(13) 0.0263(4) Uani 1 1 d . .
H5 H 0.8046 0.3225 0.5157 0.032 Uiso 1 1 calc R U
C6 C 0.86719(17) 0.38293(8) 0.61916(12) 0.0236(4) Uani 1 1 d . .
H6 H 0.8755 0.3516 0.6655 0.028 Uiso 1 1 calc R U
C7 C 0.7597(2) 0.39442(10) 0.36514(13) 0.0370(5) Uani 1 1 d . .
H7A H 0.7500 0.3480 0.3596 0.055 Uiso 1 1 calc R U
H7B H 0.8233 0.4092 0.3274 0.055 Uiso 1 1 calc R U
H7C H 0.6746 0.4149 0.3453 0.055 Uiso 1 1 calc R U
C8 C 0.79779(16) 0.46646(8) 0.79825(11) 0.0194(4) Uani 1 1 d . .
H8 H 0.7626 0.4219 0.7937 0.023 Uiso 1 1 calc R U
C9 C 0.81840(17) 0.48759(8) 0.89920(11) 0.0199(4) Uani 1 1 d . .
H9 H 0.9146 0.4920 0.9217 0.024 Uiso 1 1 calc R U
C10 C 0.75506(16) 0.55274(8) 0.89413(12) 0.0200(4) Uani 1 1 d . .
C11 C 0.76414(17) 0.59900(8) 0.96203(12) 0.0227(4) Uani 1 1 d . .
H11 H 0.8140 0.5910 1.0197 0.027 Uiso 1 1 calc R U
C12 C 0.69986(17) 0.65628(8) 0.94405(12) 0.0232(4) Uani 1 1 d . .
C13 C 0.62655(17) 0.66864(8) 0.85797(12) 0.0226(4) Uani 1 1 d . .
C14 C 0.62024(16) 0.62322(8) 0.79106(12) 0.0214(4) Uani 1 1 d . .
H14 H 0.5721 0.6312 0.7328 0.026 Uiso 1 1 calc R U
C15 C 0.68542(16) 0.56531(8) 0.80990(11) 0.0195(4) Uani 1 1 d . .
C16 C 0.69424(16) 0.51205(8) 0.74379(11) 0.0191(4) Uani 1 1 d . .
H16 H 0.7312 0.5293 0.6909 0.023 Uiso 1 1 calc R U
C17 C 0.75936(17) 0.43686(8) 0.95617(11) 0.0210(4) Uani 1 1 d . .
H17 H 0.6720 0.4241 0.9221 0.025 Uiso 1 1 calc R U
C18 C 0.84629(18) 0.37733(8) 0.96694(13) 0.0264(4) Uani 1 1 d . .
H18A H 0.8585 0.3616 0.9066 0.032 Uiso 1 1 calc R U
H18B H 0.9338 0.3886 1.0005 0.032 Uiso 1 1 calc R U
C19 C 0.7860(2) 0.32483(9) 1.01705(13) 0.0334(5) Uani 1 1 d . .
H19A H 0.7011 0.3115 0.9816 0.040 Uiso 1 1 calc R U
H19B H 0.8452 0.2874 1.0238 0.040 Uiso 1 1 calc R U
C20 C 0.7639(2) 0.34765(10) 1.10959(14) 0.0378(5) Uani 1 1 d . .
H20A H 0.8496 0.3569 1.1471 0.045 Uiso 1 1 calc R U
H20B H 0.7201 0.3136 1.1398 0.045 Uiso 1 1 calc R U
C21 C 0.6789(2) 0.40749(10) 1.10121(14) 0.0348(5) Uani 1 1 d . .
H21A H 0.6705 0.4232 1.1623 0.042 Uiso 1 1 calc R U
H21B H 0.5898 0.3967 1.0698 0.042 Uiso 1 1 calc R U
C22 C 0.73697(19) 0.46014(9) 1.04921(12) 0.0268(4) Uani 1 1 d . .
H22A H 0.8216 0.4744 1.0840 0.032 Uiso 1 1 calc R U
H22B H 0.6764 0.4971 1.0420 0.032 Uiso 1 1 calc R U
C23 C 0.7840(2) 0.69655(10) 1.08916(14) 0.0458(6) Uani 1 1 d . .
H23A H 0.7530 0.6598 1.1204 0.069 Uiso 1 1 calc R U
H23B H 0.7811 0.7349 1.1261 0.069 Uiso 1 1 calc R U
H23C H 0.8746 0.6889 1.0792 0.069 Uiso 1 1 calc R U
C24 C 0.4959(2) 0.74105(9) 0.76104(14) 0.0346(5) Uani 1 1 d . .
H24A H 0.5561 0.7410 0.7165 0.052 Uiso 1 1 calc R U
H24B H 0.4546 0.7831 0.7620 0.052 Uiso 1 1 calc R U
H24C H 0.4278 0.7086 0.7448 0.052 Uiso 1 1 calc R U
C25 C 0.56652(16) 0.47752(8) 0.70984(12) 0.0197(4) Uani 1 1 d . .
C26 C 0.47163(17) 0.46714(9) 0.76735(12) 0.0231(4) Uani 1 1 d . .
H26 H 0.4856 0.4844 0.8266 0.028 Uiso 1 1 calc R U
C27 C 0.36075(17) 0.43277(9) 0.73897(13) 0.0257(4) Uani 1 1 d . .
H27 H 0.2981 0.4268 0.7785 0.031 Uiso 1 1 calc R U
C28 C 0.33757(16) 0.40581(8) 0.65143(13) 0.0243(4) Uani 1 1 d . .
C29 C 0.22410(18) 0.36878(9) 0.62007(14) 0.0308(4) Uani 1 1 d . .
H29 H 0.1612 0.3611 0.6589 0.037 Uiso 1 1 calc R U
C30 C 0.20422(19) 0.34409(9) 0.53496(15) 0.0358(5) Uani 1 1 d . .
H30 H 0.1280 0.3193 0.5152 0.043 Uiso 1 1 calc R U
C31 C 0.29602(19) 0.35518(10) 0.47624(15) 0.0362(5) Uani 1 1 d . .
H31 H 0.2817 0.3377 0.4171 0.043 Uiso 1 1 calc R U
C32 C 0.40585(18) 0.39108(9) 0.50406(13) 0.0291(4) Uani 1 1 d . .
H32 H 0.4667 0.3986 0.4637 0.035 Uiso 1 1 calc R U
C33 C 0.43005(16) 0.41718(8) 0.59221(12) 0.0225(4) Uani 1 1 d . .
C34 C 0.54350(16) 0.45372(8) 0.62366(12) 0.0213(4) Uani 1 1 d . .
H34 H 0.6052 0.4620 0.5841 0.026 Uiso 1 1 calc R U
C35 C 0.5824(2) 0.25852(11) 0.65056(16) 0.0453(6) Uani 1 1 d . .
H35A H 0.6558 0.2749 0.6228 0.068 Uiso 1 1 calc R U
H35B H 0.5014 0.2807 0.6250 0.068 Uiso 1 1 calc R U
H35C H 0.5723 0.2127 0.6385 0.068 Uiso 1 1 calc R U
C36 C 0.6091(2) 0.26930(13) 0.74814(17) 0.0531(7) Uani 1 1 d . .
C37 C 0.5075(3) 0.2454(3) 0.8009(2) 0.130(2) Uani 1 1 d . .
H37A H 0.5223 0.2642 0.8614 0.195 Uiso 1 1 calc R U
H37B H 0.5134 0.1988 0.8058 0.195 Uiso 1 1 calc R U
H37C H 0.4199 0.2574 0.7701 0.195 Uiso 1 1 calc R U
O1 O 1.03409(11) 0.41976(6) 0.79800(8) 0.0281(3) Uani 1 1 d . .
O2 O 0.99639(12) 0.53316(6) 0.75515(9) 0.0282(3) Uani 1 1 d . .
O3 O 0.70189(13) 0.70520(6) 1.00472(8) 0.0296(3) Uani 1 1 d . .
O4 O 0.56740(12) 0.72719(6) 0.84827(9) 0.0294(3) Uani 1 1 d . .
O5 O 0.70575(19) 0.29684(12) 0.78420(13) 0.0872(7) Uani 1 1 d . .
S1 S 0.94856(4) 0.46857(2) 0.75337(3) 0.02109(12) Uani 1 1 d . .

loop_
_atom_site_aniso_label
_atom_site_aniso_U_11
_atom_site_aniso_U_22
_atom_site_aniso_U_33
_atom_site_aniso_U_23
_atom_site_aniso_U_13
_atom_site_aniso_U_12
C1 0.0142(8) 0.0258(9) 0.0194(9) 0.0000(7) 0.0029(6) 0.0012(7)
C2 0.0179(8) 0.0214(9) 0.0262(9) 0.0003(7) 0.0060(7) 0.0004(7)
C3 0.0201(9) 0.0285(10) 0.0239(9) 0.0072(8) 0.0040(7) 0.0011(7)
C4 0.0194(9) 0.0316(10) 0.0225(9) -0.0005(8) 0.0029(7) -0.0009(7)
C5 0.0270(9) 0.0230(9) 0.0287(10) -0.0024(8) 0.0035(8) -0.0009(7)
C6 0.0233(9) 0.0217(9) 0.0256(10) 0.0048(7) 0.0032(7) 0.0035(7)
C7 0.0418(12) 0.0415(12) 0.0255(10) -0.0011(9) -0.0014(9) -0.0072(10)
C8 0.0173(8) 0.0201(8) 0.0205(9) 0.0000(7) 0.0019(7) 0.0006(7)
C9 0.0183(8) 0.0212(9) 0.0198(9) -0.0006(7) 0.0013(7) 0.0006(7)
C10 0.0183(8) 0.0197(9) 0.0219(9) 0.0005(7) 0.0023(7) -0.0012(7)
C11 0.0228(9) 0.0223(9) 0.0213(9) 0.0004(7) -0.0016(7) -0.0013(7)
C12 0.0264(9) 0.0195(9) 0.0227(9) -0.0036(7) 0.0004(7) -0.0027(7)
C13 0.0215(9) 0.0155(8) 0.0290(10) -0.0001(7) -0.0013(7) 0.0011(7)
C14 0.0198(8) 0.0217(9) 0.0208(9) 0.0001(7) -0.0027(7) 0.0000(7)
C15 0.0175(8) 0.0198(9) 0.0208(9) -0.0009(7) 0.0020(7) -0.0022(7)
C16 0.0180(8) 0.0203(9) 0.0188(8) 0.0006(7) 0.0021(7) 0.0012(7)
C17 0.0218(9) 0.0214(9) 0.0189(9) 0.0011(7) 0.0001(7) -0.0003(7)
C18 0.0312(10) 0.0229(9) 0.0243(9) 0.0017(8) 0.0020(8) 0.0054(8)
C19 0.0437(12) 0.0224(10) 0.0327(11) 0.0041(8) 0.0015(9) 0.0018(9)
C20 0.0516(13) 0.0298(11) 0.0321(11) 0.0093(9) 0.0065(10) 0.0001(10)
C21 0.0430(12) 0.0358(11) 0.0273(11) 0.0063(9) 0.0113(9) 0.0016(9)
C22 0.0322(10) 0.0260(10) 0.0224(9) 0.0012(8) 0.0046(8) 0.0035(8)
C23 0.0689(16) 0.0322(12) 0.0288(11) -0.0103(9) -0.0160(11) 0.0104(11)
C24 0.0374(11) 0.0235(10) 0.0363(11) -0.0033(8) -0.0153(9) 0.0078(8)
C25 0.0171(8) 0.0186(8) 0.0224(9) 0.0013(7) 0.0003(7) 0.0036(7)
C26 0.0219(9) 0.0263(9) 0.0211(9) 0.0013(7) 0.0033(7) 0.0038(7)
C27 0.0205(9) 0.0281(10) 0.0298(10) 0.0064(8) 0.0076(7) 0.0019(7)
C28 0.0184(9) 0.0190(9) 0.0344(10) 0.0034(8) 0.0006(7) 0.0020(7)
C29 0.0200(9) 0.0240(10) 0.0474(13) 0.0041(9) 0.0022(8) -0.0018(7)
C30 0.0236(10) 0.0266(10) 0.0536(14) -0.0038(10) -0.0050(9) -0.0048(8)
C31 0.0332(11) 0.0312(11) 0.0403(12) -0.0109(9) -0.0064(9) -0.0019(9)
C32 0.0266(10) 0.0282(10) 0.0314(10) -0.0047(8) 0.0010(8) 0.0011(8)
C33 0.0184(8) 0.0196(9) 0.0285(10) 0.0001(7) 0.0005(7) 0.0026(7)
C34 0.0185(8) 0.0221(9) 0.0236(9) 0.0000(7) 0.0041(7) 0.0008(7)
C35 0.0388(12) 0.0469(14) 0.0497(14) -0.0041(11) 0.0059(11) -0.0061(10)
C36 0.0397(13) 0.0730(18) 0.0447(14) -0.0027(13) 0.0003(11) -0.0164(12)
C37 0.084(2) 0.257(6) 0.0477(19) 0.010(3) 0.0040(17) -0.090(3)
O1 0.0201(6) 0.0383(8) 0.0249(7) 0.0023(6) 0.0000(5) 0.0089(5)
O2 0.0249(7) 0.0312(7) 0.0280(7) -0.0043(6) 0.0027(5) -0.0086(5)
O3 0.0387(8) 0.0218(7) 0.0246(7) -0.0056(5) -0.0068(6) 0.0036(6)
O4 0.0331(7) 0.0197(6) 0.0309(7) -0.0041(5) -0.0090(6) 0.0060(5)
O5 0.0579(12) 0.143(2) 0.0587(13) -0.0283(13) 0.0042(10) -0.0488(13)
S1 0.0163(2) 0.0258(2) 0.0206(2) -0.00090(18) 0.00100(16) 0.00068(17)

loop_
_atom_type_symbol
_atom_type_description
_atom_type_scat_dispersion_real
_atom_type_scat_dispersion_imag
_atom_type_scat_source
C C 0.0033 0.0016 'International Tables Vol C Tables 4.2.6.8 and 6.1.1.4'
O O 0.0106 0.0060 'International Tables Vol C Tables 4.2.6.8 and 6.1.1.4'
S S 0.1246 0.1234 'International Tables Vol C Tables 4.2.6.8 and 6.1.1.4'
H H 0.0000 0.0000 'International Tables Vol C Tables 4.2.6.8 and 6.1.1.4'

loop_
_geom_angle_atom_site_label_1
_geom_angle_atom_site_label_2
_geom_angle_atom_site_label_3
_geom_angle
C6 C1 C2 120.91(16)
C6 C1 S1 119.76(13)
C2 C1 S1 119.23(14)
C3 C2 C1 119.05(16)
C3 C2 H2 120.5
C1 C2 H2 120.5
C2 C3 C4 121.21(17)
C2 C3 H3 119.4
C4 C3 H3 119.4
C3 C4 C5 118.62(16)
C3 C4 C7 119.59(17)
C5 C4 C7 121.79(17)
C6 C5 C4 120.74(17)
C6 C5 H5 119.6
C4 C5 H5 119.6
C1 C6 C5 119.44(16)
C1 C6 H6 120.3
C5 C6 H6 120.3
C4 C7 H7A 109.5
C4 C7 H7B 109.5
H7A C7 H7B 109.5
C4 C7 H7C 109.5
H7A C7 H7C 109.5
H7B C7 H7C 109.5
C9 C8 C16 108.18(13)
C9 C8 S1 111.32(11)
C16 C8 S1 110.48(12)
C9 C8 H8 108.9
C16 C8 H8 108.9
S1 C8 H8 108.9
C10 C9 C17 116.50(14)
C10 C9 C8 102.44(13)
C17 C9 C8 109.56(14)
C10 C9 H9 109.3
C17 C9 H9 109.3
C8 C9 H9 109.3
C15 C10 C11 120.08(16)
C15 C10 C9 112.23(15)
C11 C10 C9 127.65(15)
C12 C11 C10 119.10(16)
C12 C11 H11 120.5
C10 C11 H11 120.5
O3 C12 C11 124.46(16)
O3 C12 C13 114.84(15)
C11 C12 C13 120.70(16)
O4 C13 C14 124.95(16)
O4 C13 C12 115.29(15)
C14 C13 C12 119.75(15)
C13 C14 C15 119.17(15)
C13 C14 H14 120.4
C15 C14 H14 120.4
C10 C15 C14 121.19(16)
C10 C15 C16 112.70(15)
C14 C15 C16 126.06(15)
C15 C16 C25 115.91(14)
C15 C16 C8 102.44(13)
C25 C16 C8 111.60(14)
C15 C16 H16 108.9
C25 C16 H16 108.9
C8 C16 H16 108.9
C22 C17 C18 109.44(14)
C22 C17 C9 114.36(14)
C18 C17 C9 110.23(14)
C22 C17 H17 107.5
C18 C17 H17 107.5
C9 C17 H17 107.5
C19 C18 C17 111.48(16)
C19 C18 H18A 109.3
C17 C18 H18A 109.3
C19 C18 H18B 109.3
C17 C18 H18B 109.3
H18A C18 H18B 108.0
C20 C19 C18 110.79(16)
C20 C19 H19A 109.5
C18 C19 H19A 109.5
C20 C19 H19B 109.5
C18 C19 H19B 109.5
H19A C19 H19B 108.1
C19 C20 C21 110.47(16)
C19 C20 H20A 109.6
C21 C20 H20A 109.6
C19 C20 H20B 109.6
C21 C20 H20B 109.6
H20A C20 H20B 108.1
C20 C21 C22 111.88(17)
C20 C21 H21A 109.2
C22 C21 H21A 109.2
C20 C21 H21B 109.2
C22 C21 H21B 109.2
H21A C21 H21B 107.9
C21 C22 C17 111.22(16)
C21 C22 H22A 109.4
C17 C22 H22A 109.4
C21 C22 H22B 109.4
C17 C22 H22B 109.4
H22A C22 H22B 108.0
O3 C23 H23A 109.5
O3 C23 H23B 109.5
H23A C23 H23B 109.5
O3 C23 H23C 109.5
H23A C23 H23C 109.5
H23B C23 H23C 109.5
O4 C24 H24A 109.5
O4 C24 H24B 109.5
H24A C24 H24B 109.5
O4 C24 H24C 109.5
H24A C24 H24C 109.5
H24B C24 H24C 109.5
C34 C25 C26 118.90(16)
C34 C25 C16 120.24(15)
C26 C25 C16 120.82(15)
C27 C26 C25 121.00(17)
C27 C26 H26 119.5
C25 C26 H26 119.5
C26 C27 C28 120.93(17)
C26 C27 H27 119.5
C28 C27 H27 119.5
C27 C28 C33 118.72(16)
C27 C28 C29 122.48(17)
C33 C28 C29 118.79(17)
C30 C29 C28 120.92(19)
C30 C29 H29 119.5
C28 C29 H29 119.5
C29 C30 C31 120.35(18)
C29 C30 H30 119.8
C31 C30 H30 119.8
C32 C31 C30 120.23(19)
C32 C31 H31 119.9
C30 C31 H31 119.9
C31 C32 C33 120.95(19)
C31 C32 H32 119.5
C33 C32 H32 119.5
C34 C33 C32 122.45(17)
C34 C33 C28 118.79(16)
C32 C33 C28 118.76(16)
C25 C34 C33 121.60(16)
C25 C34 H34 119.2
C33 C34 H34 119.2
C36 C35 H35A 109.5
C36 C35 H35B 109.5
H35A C35 H35B 109.5
C36 C35 H35C 109.5
H35A C35 H35C 109.5
H35B C35 H35C 109.5
O5 C36 C35 122.5(2)
O5 C36 C37 121.4(3)
C35 C36 C37 116.1(2)
C36 C37 H37A 109.5
C36 C37 H37B 109.5
H37A C37 H37B 109.5
C36 C37 H37C 109.5
H37A C37 H37C 109.5
H37B C37 H37C 109.5
C12 O3 C23 116.24(14)
C13 O4 C24 115.97(14)
O2 S1 O1 118.40(8)
O2 S1 C1 108.60(8)
O1 S1 C1 108.78(8)
O2 S1 C8 109.34(8)
O1 S1 C8 108.10(8)
C1 S1 C8 102.45(8)

loop_
_geom_bond_atom_site_label_1
_geom_bond_atom_site_label_2
_geom_bond_distance
C1 C6 1.383(2)
C1 C2 1.386(2)
C1 S1 1.7659(17)
C2 C3 1.383(2)
C2 H2 0.9500
C3 C4 1.392(3)
C3 H3 0.9500
C4 C5 1.393(3)
C4 C7 1.507(3)
C5 C6 1.385(3)
C5 H5 0.9500
C6 H6 0.9500
C7 H7A 0.9800
C7 H7B 0.9800
C7 H7C 0.9800
C8 C9 1.560(2)
C8 C16 1.564(2)
C8 S1 1.7859(17)
C8 H8 1.0000
C9 C10 1.511(2)
C9 C17 1.547(2)
C9 H9 1.0000
C10 C15 1.378(2)
C10 C11 1.399(2)
C11 C12 1.378(2)
C11 H11 0.9500
C12 O3 1.369(2)
C12 C13 1.415(2)
C13 O4 1.368(2)
C13 C14 1.378(2)
C14 C15 1.395(2)
C14 H14 0.9500
C15 C16 1.506(2)
C16 C25 1.518(2)
C16 H16 1.0000
C17 C22 1.529(2)
C17 C18 1.530(2)
C17 H17 1.0000
C18 C19 1.519(3)
C18 H18A 0.9900
C18 H18B 0.9900
C19 C20 1.519(3)
C19 H19A 0.9900
C19 H19B 0.9900
C20 C21 1.524(3)
C20 H20A 0.9900
C20 H20B 0.9900
C21 C22 1.526(3)
C21 H21A 0.9900
C21 H21B 0.9900
C22 H22A 0.9900
C22 H22B 0.9900
C23 O3 1.421(2)
C23 H23A 0.9800
C23 H23B 0.9800
C23 H23C 0.9800
C24 O4 1.428(2)
C24 H24A 0.9800
C24 H24B 0.9800
C24 H24C 0.9800
C25 C34 1.371(2)
C25 C26 1.417(2)
C26 C27 1.361(3)
C26 H26 0.9500
C27 C28 1.415(3)
C27 H27 0.9500
C28 C33 1.420(3)
C28 C29 1.421(2)
C29 C30 1.363(3)
C29 H29 0.9500
C30 C31 1.408(3)
C30 H30 0.9500
C31 C32 1.369(3)
C31 H31 0.9500
C32 C33 1.417(3)
C32 H32 0.9500
C33 C34 1.415(2)
C34 H34 0.9500
C35 C36 1.464(3)
C35 H35A 0.9800
C35 H35B 0.9800
C35 H35C 0.9800
C36 O5 1.204(3)
C36 C37 1.494(4)
C37 H37A 0.9800
C37 H37B 0.9800
C37 H37C 0.9800
O1 S1 1.4452(13)
O2 S1 1.4401(13)
